data_7012359
loop_
_publ_author_name
'Mark W. Glenny'
'Alexander J. Blake'
'Claire Wilson'
'Martin Schr\"oder'

_publ_section_title
;
 Anion effects in selective bifunctional metal salt extractants based
 on aza-thioether macrocycles: co-operative cation--anion binding?
;
_journal_issue 10
_journal_name_full 'Dalton Trans.'
_journal_page_first 1941
_journal_page_last 1951
_journal_paper_doi 10.1039/b210391p
_journal_year 2003
_chemical_formula_moiety 'C24 H46 Ag N6 O4 S3 +, N O3 -, 0.5(C4 H10 O)'
_chemical_formula_sum 'C26 H51 Ag N7 O7.5 S3'
_chemical_formula_weight 785.79
_chemical_name_systematic
; 
? 
;
_space_group_IT_number 2
_symmetry_cell_setting triclinic
_symmetry_space_group_name_Hall '-P 1'
_symmetry_space_group_name_H-M 'P -1'
_atom_sites_solution_hydrogens 'geometrically placed, except those in disordered solvent not included'
_atom_sites_solution_primary direct
_atom_sites_solution_secondary 'difference Fourier'
_audit_creation_method SHELXL-97
_cell_angle_alpha 77.451(5)
_cell_angle_beta 79.171(5)
_cell_angle_gamma 82.495(4)
_cell_formula_units_Z 2
_cell_length_a 9.662(4)
_cell_length_b 11.141(4)
_cell_length_c 18.973(7)
_cell_measurement_reflns_used 783
_cell_measurement_temperature 150(2)
_cell_measurement_theta_max 24.07
_cell_measurement_theta_min 2.37
_cell_volume 1949.4(13)
_computing_cell_refinement 'Bruker SAINT V6.02'
_computing_data_collection 'Bruker SMART v5.054'
_computing_data_reduction 'Bruker SHELXTL'
_computing_molecular_graphics 'Bruker SHELXTL'
_computing_publication_material 'Bruker SHELXTL'
_computing_structure_refinement 'SHELXL-97 (Sheldrick, 1997)'
_computing_structure_solution 'SHELXS-97 (Sheldrick, 1990)'
_diffrn_ambient_temperature 150(2)
_diffrn_measured_fraction_theta_full 0.867
_diffrn_measured_fraction_theta_max 0.867
_diffrn_measurement_device_type 'Bruker SMART CCD area detector'
_diffrn_measurement_method omega
_diffrn_radiation_monochromator graphite
_diffrn_radiation_source 'normal-focus sealed tube'
_diffrn_radiation_type MoK\a
_diffrn_radiation_wavelength 0.71073
_diffrn_reflns_av_R_equivalents 0.053
_diffrn_reflns_av_sigmaI/netI 0.087
_diffrn_reflns_limit_h_max 8
_diffrn_reflns_limit_h_min -12
_diffrn_reflns_limit_k_max 13
_diffrn_reflns_limit_k_min -15
_diffrn_reflns_limit_l_max 25
_diffrn_reflns_limit_l_min -22
_diffrn_reflns_number 8277
_diffrn_reflns_theta_full 25.00
_diffrn_reflns_theta_max 25.00
_diffrn_reflns_theta_min 1.88
_diffrn_standards_decay_% 'SUDDEN DECAY'
_exptl_absorpt_coefficient_mu 0.725
_exptl_absorpt_correction_T_max 0.894
_exptl_absorpt_correction_T_min 0.297
_exptl_absorpt_correction_type multi-scan
_exptl_absorpt_process_details SADABS
_exptl_crystal_colour colourless
_exptl_crystal_density_diffrn 1.339
_exptl_crystal_density_method 'not measured'
_exptl_crystal_description plate
_exptl_crystal_F_000 822
_exptl_crystal_size_max 0.32
_exptl_crystal_size_mid 0.28
_exptl_crystal_size_min 0.03
_refine_diff_density_max 1.52
_refine_diff_density_min -1.45
_refine_diff_density_rms 0.18
_refine_ls_extinction_method none
_refine_ls_goodness_of_fit_ref 1.135
_refine_ls_hydrogen_treatment 'riding model'
_refine_ls_matrix_type full
_refine_ls_number_parameters 419
_refine_ls_number_reflns 5968
_refine_ls_number_restraints 18
_refine_ls_restrained_S_all 1.133
_refine_ls_R_factor_all 0.1216
_refine_ls_R_factor_gt 0.1030
_refine_ls_shift/su_max 0.000
_refine_ls_shift/su_mean 0.000
_refine_ls_structure_factor_coef Fsqd
_refine_ls_weighting_details 'calc w=1/[\s^2^(Fo^2^)+(0.0769P)^2^+46.1403P] where P=(Fo^2^+2Fc^2^)/3'
_refine_ls_weighting_scheme calc
_refine_ls_wR_factor_gt 0.2616
_refine_ls_wR_factor_ref 0.2708
_reflns_number_gt 4772
_reflns_number_total 5968
_reflns_threshold_expression >2sigma(I)
_cod_data_source_file b210391p.txt
_cod_data_source_block L2.AgNO3
_cod_depositor_comments
;
The following automatic conversions were performed:
'_symmetry_cell_setting' value 'Triclinic' changed to 'triclinic'
according to '/home/saulius/struct/CIF-dictionaries/cif_core.dic'
dictionary named 'cif_core.dic' version 2.4.1 from 2010-06-29.

Automatic conversion script
Id: cif_fix_enum 1527 2010-12-29 10:47:43Z saulius 

The following automatic conversions were performed:

'_atom_sites_solution_primary' value 'direct methods' was changed to
'direct'.

Automatic conversion script
Id: cif_fix_values 6452 2018-10-05 10:23:21Z andrius 
;
_cod_original_sg_symbol_H-M P-1
_cod_original_formula_sum 'C26 H51 Ag N7 O7.50 S3'
_cod_database_code 7012359

loop_
_symmetry_equiv_pos_as_xyz
'x, y, z'
'-x, -y, -z'

loop_
_atom_site_label
_atom_site_type_symbol
_atom_site_fract_x
_atom_site_fract_y
_atom_site_fract_z
_atom_site_U_iso_or_equiv
_atom_site_adp_type
_atom_site_occupancy
_atom_site_symmetry_multiplicity
_atom_site_calc_flag
_atom_site_refinement_flags
_atom_site_disorder_assembly
_atom_site_disorder_group
Ag Ag 0.61479(10) 0.73238(9) 0.68968(5) 0.0231(3) Uani 1 1 d . . .
N1 N 0.4791(11) 0.6487(10) 0.6134(6) 0.029(2) Uani 1 1 d . . .
N2 N 0.7375(10) 0.7876(9) 0.5622(6) 0.026(2) Uani 1 1 d . . .
N3 N 1.0262(11) 0.5427(9) 0.5885(6) 0.027(2) Uani 1 1 d . . .
H3C H 1.0817 0.5834 0.5513 0.032 Uiso 1 1 calc R . .
N4 N 1.0105(10) 0.3755(9) 0.6892(6) 0.027(2) Uani 1 1 d . . .
H4B H 0.9329 0.4166 0.7075 0.033 Uiso 1 1 calc R . .
N5 N 0.5282(12) 0.3469(10) 0.7345(6) 0.032(3) Uani 1 1 d . . .
H5C H 0.5663 0.3116 0.6972 0.038 Uiso 1 1 calc R . .
N6 N 0.4648(14) 0.3257(11) 0.8606(6) 0.041(3) Uani 1 1 d . . .
H6A H 0.4404 0.4056 0.8497 0.050 Uiso 1 1 calc R . .
O1 O 0.8118(9) 0.5608(7) 0.6578(5) 0.0266(19) Uani 1 1 d . . .
O2 O 1.2110(9) 0.3961(8) 0.6029(5) 0.034(2) Uani 1 1 d . . .
O3 O 0.4432(11) 0.5350(9) 0.7618(5) 0.043(2) Uani 1 1 d . . .
O4 O 0.5562(12) 0.1573(9) 0.8096(6) 0.048(3) Uani 1 1 d . . .
S1 S 0.8759(3) 0.8339(3) 0.69601(19) 0.0309(8) Uani 1 1 d . . .
S2 S 0.5575(4) 0.7865(3) 0.81750(18) 0.0343(8) Uani 1 1 d . . .
S3 S 0.3900(3) 0.9169(3) 0.66481(19) 0.0325(8) Uani 1 1 d . . .
C1 C 0.5364(13) 0.6893(12) 0.5370(7) 0.027(3) Uani 1 1 d . . .
H1A H 0.4569 0.7083 0.5090 0.032 Uiso 1 1 calc R . .
H1B H 0.5981 0.6197 0.5198 0.032 Uiso 1 1 calc R . .
C2 C 0.6212(13) 0.8017(12) 0.5187(7) 0.028(3) Uani 1 1 d . . .
H2A H 0.6621 0.8162 0.4660 0.034 Uiso 1 1 calc R . .
H2B H 0.5564 0.8753 0.5277 0.034 Uiso 1 1 calc R . .
C3 C 0.7888(12) 0.9077(11) 0.5563(7) 0.024(3) Uani 1 1 d . . .
H3A H 0.7083 0.9652 0.5728 0.029 Uiso 1 1 calc R . .
H3B H 0.8244 0.9409 0.5042 0.029 Uiso 1 1 calc R . .
C4 C 0.9071(13) 0.9043(13) 0.6010(7) 0.030(3) Uani 1 1 d . . .
H4A H 0.9279 0.9904 0.5972 0.036 Uiso 1 1 calc R . .
H4C H 0.9933 0.8605 0.5776 0.036 Uiso 1 1 calc R . .
C5 C 0.7568(14) 0.9495(13) 0.7389(8) 0.036(3) Uani 1 1 d . . .
H5A H 0.8098 1.0180 0.7419 0.043 Uiso 1 1 calc R . .
H5B H 0.6807 0.9839 0.7098 0.043 Uiso 1 1 calc R . .
C6 C 0.6932(14) 0.8848(13) 0.8159(7) 0.031(3) Uani 1 1 d . . .
H6B H 0.6525 0.9483 0.8451 0.037 Uiso 1 1 calc R . .
H6C H 0.7702 0.8343 0.8397 0.037 Uiso 1 1 calc R . .
C7 C 0.4033(16) 0.8984(14) 0.8095(8) 0.043(4) Uani 1 1 d . . .
H7A H 0.3470 0.8993 0.8587 0.051 Uiso 1 1 calc R . .
H7B H 0.4349 0.9818 0.7891 0.051 Uiso 1 1 calc R . .
C8 C 0.3089(14) 0.8670(14) 0.7592(8) 0.037(3) Uani 1 1 d . . .
H8A H 0.2127 0.9099 0.7682 0.044 Uiso 1 1 calc R . .
H8B H 0.3007 0.7770 0.7697 0.044 Uiso 1 1 calc R . .
C9 C 0.2957(14) 0.8340(13) 0.6190(8) 0.038(3) Uani 1 1 d . . .
H9A H 0.1930 0.8527 0.6352 0.045 Uiso 1 1 calc R . .
H9B H 0.3159 0.8682 0.5658 0.045 Uiso 1 1 calc R . .
C10 C 0.3263(13) 0.6929(12) 0.6300(7) 0.029(3) Uani 1 1 d . . .
H10A H 0.2895 0.6562 0.6814 0.035 Uiso 1 1 calc R . .
H10B H 0.2740 0.6624 0.5983 0.035 Uiso 1 1 calc R . .
C11 C 0.8532(12) 0.6963(11) 0.5390(7) 0.025(3) Uani 1 1 d . . .
H11A H 0.9388 0.7394 0.5163 0.031 Uiso 1 1 calc R . .
H11B H 0.8253 0.6593 0.5014 0.031 Uiso 1 1 calc R . .
C12 C 0.8888(13) 0.5943(12) 0.6017(7) 0.028(3) Uani 1 1 d . . .
C13 C 1.0894(14) 0.4326(13) 0.6273(7) 0.033(3) Uani 1 1 d . . .
C14 C 1.0466(15) 0.2491(12) 0.7278(8) 0.036(3) Uani 1 1 d . . .
C15 C 0.9237(17) 0.2222(14) 0.7909(8) 0.047(4) Uani 1 1 d . . .
H15A H 0.8358 0.2277 0.7712 0.071 Uiso 1 1 calc R . .
H15B H 0.9148 0.2828 0.8224 0.071 Uiso 1 1 calc R . .
H15C H 0.9418 0.1390 0.8195 0.071 Uiso 1 1 calc R . .
C16 C 1.1863(18) 0.2407(17) 0.7583(10) 0.061(5) Uani 1 1 d . . .
H16A H 1.2648 0.2570 0.7176 0.091 Uiso 1 1 calc R . .
H16B H 1.2042 0.1577 0.7874 0.091 Uiso 1 1 calc R . .
H16C H 1.1782 0.3019 0.7893 0.091 Uiso 1 1 calc R . .
C17 C 1.0556(16) 0.1595(13) 0.6777(9) 0.046(4) Uani 1 1 d . . .
H17A H 0.9658 0.1671 0.6594 0.068 Uiso 1 1 calc R . .
H17B H 1.0741 0.0751 0.7047 0.068 Uiso 1 1 calc R . .
H17C H 1.1325 0.1779 0.6363 0.068 Uiso 1 1 calc R . .
C18 C 0.4973(14) 0.5162(12) 0.6348(7) 0.031(3) Uani 1 1 d . . .
H18A H 0.5912 0.4859 0.6105 0.037 Uiso 1 1 calc R . .
H18B H 0.4246 0.4807 0.6171 0.037 Uiso 1 1 calc R . .
C19 C 0.4861(13) 0.4698(12) 0.7170(8) 0.031(3) Uani 1 1 d . . .
C20 C 0.5191(15) 0.2674(14) 0.8051(7) 0.035(3) Uani 1 1 d . . .
C21 C 0.443(2) 0.2649(17) 0.9382(8) 0.058(5) Uani 1 1 d . . .
C22 C 0.341(3) 0.162(2) 0.9524(11) 0.094(8) Uani 1 1 d . . .
H22A H 0.2511 0.1983 0.9372 0.141 Uiso 1 1 calc R . .
H22B H 0.3254 0.1253 1.0047 0.141 Uiso 1 1 calc R . .
H22C H 0.3836 0.0987 0.9243 0.141 Uiso 1 1 calc R . .
C23 C 0.588(2) 0.206(2) 0.9604(11) 0.089(7) Uani 1 1 d . . .
H23A H 0.6305 0.1461 0.9300 0.134 Uiso 1 1 calc R . .
H23B H 0.5735 0.1650 1.0120 0.134 Uiso 1 1 calc R . .
H23C H 0.6517 0.2714 0.9533 0.134 Uiso 1 1 calc R . .
C24 C 0.373(3) 0.364(2) 0.9809(10) 0.089(8) Uani 1 1 d . . .
H24A H 0.2818 0.3962 0.9654 0.134 Uiso 1 1 calc R . .
H24B H 0.4342 0.4308 0.9716 0.134 Uiso 1 1 calc R . .
H24C H 0.3574 0.3274 1.0334 0.134 Uiso 1 1 calc R . .
N1A N 0.7684(10) 1.2644(10) 0.5637(6) 0.025(2) Uani 1 1 d . . .
O1A O 0.7941(10) 1.3753(8) 0.5519(6) 0.041(2) Uani 1 1 d . . .
O2A O 0.6786(11) 1.2215(9) 0.6185(5) 0.044(3) Uani 1 1 d . . .
O3A O 0.8295(9) 1.1957(8) 0.5221(5) 0.034(2) Uani 1 1 d . . .
C1B C -0.064(7) 0.219(5) 0.034(3) 0.061(18) Uiso 0.30 1 d PD A 1
C2B C -0.049(7) 0.259(5) 0.090(3) 0.053(14) Uiso 0.30 1 d PD A 1
O3B O -0.066(5) 0.374(4) 0.104(3) 0.087(15) Uiso 0.30 1 d PD A 1
C4B C -0.017(5) 0.411(6) 0.157(2) 0.061(16) Uiso 0.30 1 d PD A 1
C5B C 0.098(7) 0.457(5) 0.156(3) 0.055(15) Uiso 0.30 1 d PD A 1
C1C C -0.049(9) 0.122(6) 0.049(5) 0.06(2) Uiso 0.20 1 d PD B 2
C2C C -0.076(6) 0.231(5) 0.064(4) 0.027(14) Uiso 0.20 1 d PD B 2
O3C O -0.013(6) 0.292(5) 0.101(3) 0.054(17) Uiso 0.20 1 d PD B 2
C4C C 0.055(5) 0.387(4) 0.105(3) 0.013(11) Uiso 0.20 1 d PD B 2
C5C C 0.030(13) 0.463(9) 0.148(6) 0.09(4) Uiso 0.20 1 d PD B 2

loop_
_atom_site_aniso_label
_atom_site_aniso_U_11
_atom_site_aniso_U_22
_atom_site_aniso_U_33
_atom_site_aniso_U_23
_atom_site_aniso_U_13
_atom_site_aniso_U_12
Ag 0.0176(5) 0.0213(5) 0.0319(5) -0.0076(4) -0.0046(4) -0.0021(4)
N1 0.021(5) 0.034(6) 0.033(6) -0.008(5) -0.004(5) -0.005(5)
N2 0.020(5) 0.023(6) 0.039(6) -0.009(5) -0.008(5) -0.005(5)
N3 0.020(6) 0.022(6) 0.036(6) -0.002(4) -0.002(4) -0.005(5)
N4 0.012(5) 0.023(6) 0.046(7) -0.011(5) -0.004(5) 0.003(5)
N5 0.034(6) 0.027(6) 0.034(6) -0.005(5) -0.003(5) -0.010(5)
N6 0.064(9) 0.027(6) 0.035(7) -0.006(5) -0.013(6) -0.006(6)
O1 0.033(5) 0.013(4) 0.032(5) -0.006(3) 0.001(4) 0.000(4)
O2 0.018(5) 0.032(5) 0.052(6) -0.013(4) -0.005(4) 0.006(4)
O3 0.057(7) 0.036(6) 0.035(5) -0.009(4) -0.003(5) -0.006(5)
O4 0.070(8) 0.022(6) 0.048(6) -0.003(4) -0.005(5) 0.002(5)
S1 0.0251(17) 0.0269(18) 0.0424(19) -0.0103(14) -0.0086(14) 0.0012(15)
S2 0.038(2) 0.0319(19) 0.0326(18) -0.0034(14) -0.0065(15) -0.0062(16)
S3 0.0247(17) 0.0283(18) 0.044(2) -0.0088(14) -0.0057(14) 0.0041(15)
C1 0.023(7) 0.031(7) 0.029(7) -0.010(5) -0.005(5) -0.005(6)
C2 0.024(7) 0.025(7) 0.039(7) -0.007(5) -0.013(6) -0.002(6)
C3 0.016(6) 0.021(6) 0.035(7) -0.007(5) -0.003(5) -0.004(5)
C4 0.014(6) 0.035(8) 0.049(8) -0.017(6) -0.008(5) -0.008(6)
C5 0.029(7) 0.035(8) 0.047(8) -0.025(6) 0.004(6) -0.005(7)
C6 0.028(7) 0.036(8) 0.032(7) -0.012(6) -0.009(6) 0.000(6)
C7 0.042(9) 0.047(9) 0.043(8) -0.015(7) -0.005(7) -0.010(8)
C8 0.024(7) 0.038(8) 0.047(8) -0.008(6) -0.010(6) 0.007(6)
C9 0.019(7) 0.038(8) 0.052(9) -0.010(7) -0.006(6) 0.014(6)
C10 0.020(6) 0.039(8) 0.029(7) 0.000(6) -0.010(5) -0.003(6)
C11 0.017(6) 0.027(7) 0.032(7) -0.010(5) -0.001(5) 0.002(6)
C12 0.020(7) 0.024(7) 0.047(8) -0.013(6) -0.010(6) -0.010(6)
C13 0.028(8) 0.042(8) 0.032(7) -0.008(6) -0.007(6) -0.014(7)
C14 0.030(8) 0.025(7) 0.049(9) -0.006(6) -0.005(6) 0.002(6)
C15 0.052(10) 0.039(9) 0.045(9) -0.002(7) -0.002(7) -0.004(8)
C16 0.049(11) 0.061(11) 0.073(12) 0.003(9) -0.034(9) 0.002(9)
C17 0.038(9) 0.025(8) 0.068(11) 0.001(7) -0.012(8) 0.005(7)
C18 0.024(7) 0.035(8) 0.036(7) -0.011(6) 0.001(6) -0.013(6)
C19 0.024(7) 0.025(7) 0.048(8) -0.010(6) -0.007(6) -0.013(6)
C20 0.031(8) 0.039(9) 0.033(8) -0.004(6) -0.007(6) -0.004(7)
C21 0.085(14) 0.058(11) 0.031(8) -0.013(7) -0.010(8) -0.003(10)
C22 0.14(2) 0.090(16) 0.050(12) -0.005(11) 0.020(13) -0.054(16)
C23 0.075(15) 0.14(2) 0.054(12) 0.003(13) -0.033(11) -0.011(14)
C24 0.15(2) 0.080(15) 0.037(10) -0.020(10) -0.001(12) -0.003(15)
N1A 0.015(5) 0.027(6) 0.036(6) -0.012(5) -0.006(4) -0.003(5)
O1A 0.034(5) 0.024(5) 0.064(7) -0.013(5) 0.004(5) -0.004(4)
O2A 0.056(7) 0.032(6) 0.038(6) -0.005(4) 0.012(5) -0.010(5)
O3A 0.026(5) 0.029(5) 0.050(6) -0.019(4) 0.000(4) -0.002(4)

loop_
_atom_type_symbol
_atom_type_description
_atom_type_scat_dispersion_real
_atom_type_scat_dispersion_imag
_atom_type_scat_source
C C 0.0033 0.0016 'International Tables Vol C Tables 4.2.6.8 and 6.1.1.4'
H H 0.0000 0.0000 'International Tables Vol C Tables 4.2.6.8 and 6.1.1.4'
N N 0.0061 0.0033 'International Tables Vol C Tables 4.2.6.8 and 6.1.1.4'
O O 0.0106 0.0060 'International Tables Vol C Tables 4.2.6.8 and 6.1.1.4'
S S 0.1246 0.1234 'International Tables Vol C Tables 4.2.6.8 and 6.1.1.4'
Ag Ag -0.8971 1.1015 'International Tables Vol C Tables 4.2.6.8 and 6.1.1.4'

loop_
_geom_angle_atom_site_label_1
_geom_angle_atom_site_label_2
_geom_angle_atom_site_label_3
_geom_angle
_geom_angle_site_symmetry_1
_geom_angle_site_symmetry_3
_geom_angle_publ_flag
N1 Ag S1 146.5(2) . . y
N1 Ag S2 134.4(2) . . y
N1 Ag S3 76.3(3) . . y
N1 Ag N2 74.2(3) . . y
N2 Ag S1 73.3(2) . . y
N2 Ag S2 146.7(2) . . y
N2 Ag S3 92.4(3) . . y
S1 Ag S2 78.95(10) . . y
S1 Ag S3 112.70(10) . . y
S2 Ag S3 81.60(11) . . y
N1 Ag O1 84.6(3) . . y
N1 Ag O3 62.3(3) . . y
N2 Ag O1 68.8(3) . . y
N2 Ag O3 131.5(3) . . y
O1 Ag O3 86.3(3) . . y
O1 Ag S1 76.5(2) . . y
O1 Ag S2 122.0(2) . . y
O1 Ag S3 156.3(2) . . y
O3 Ag S1 141.5(2) . . y
O3 Ag S2 81.7(2) . . y
O3 Ag S3 96.8(2) . . y
C1 N1 Ag 108.7(7) . . ?
C1 N1 C10 111.5(10) . . ?
C2 N2 Ag 103.0(7) . . ?
C3 N2 Ag 105.4(7) . . ?
C3 N2 C11 111.6(9) . . ?
C3 N2 C2 109.8(9) . . ?
C3 C4 S1 117.7(8) . . ?
C4 S1 Ag 95.1(4) . . ?
C4 S1 C5 104.1(7) . . ?
C5 S1 Ag 84.7(4) . . ?
C5 C6 S2 114.2(9) . . ?
C6 S2 Ag 103.2(4) . . ?
C6 S2 C7 101.5(7) . . ?
C6 C5 S1 107.4(10) . . ?
C7 S2 Ag 102.0(5) . . ?
C7 C8 S3 108.3(9) . . ?
C8 S3 Ag 88.4(5) . . ?
C8 S3 C9 100.5(7) . . ?
C8 C7 S2 111.4(10) . . ?
C9 S3 Ag 97.3(4) . . ?
C10 N1 Ag 109.1(8) . . ?
C10 C9 S3 118.3(10) . . ?
C11 N2 Ag 115.4(7) . . ?
C11 N2 C2 111.2(10) . . ?
C12 N3 C13 128.2(10) . . ?
C13 N4 C14 124.0(11) . . ?
C15 C14 C16 109.9(13) . . ?
C17 C14 C15 109.2(12) . . ?
C17 C14 C16 111.5(13) . . ?
C18 N1 Ag 106.5(8) . . ?
C18 N1 C1 111.2(10) . . ?
C18 N1 C10 109.7(10) . . ?
C19 N5 C20 128.9(12) . . ?
C20 N6 C21 124.4(13) . . ?
C22 C21 C23 109.2(18) . . ?
C24 C21 C22 108.0(18) . . ?
C24 C21 C23 112.9(17) . . ?
N1 C1 C2 116.2(10) . . ?
N1 C10 C9 114.5(10) . . ?
N1 C18 C19 113.7(11) . . ?
N2 C2 C1 113.1(10) . . ?
N2 C3 C4 114.2(10) . . ?
N2 C11 C12 113.0(10) . . ?
N3 C12 C11 112.1(11) . . ?
N4 C13 N3 116.9(11) . . ?
N4 C14 C15 105.2(11) . . ?
N4 C14 C16 110.7(11) . . ?
N4 C14 C17 110.1(12) . . ?
N5 C19 C18 112.2(11) . . ?
N6 C20 N5 113.7(13) . . ?
N6 C21 C22 110.7(14) . . ?
N6 C21 C23 109.6(15) . . ?
N6 C21 C24 106.5(14) . . ?
O1 C12 N3 121.6(12) . . ?
O1 C12 C11 126.3(12) . . ?
O2 C13 N3 118.3(11) . . ?
O2 C13 N4 124.8(13) . . ?
O3 C19 N5 124.1(13) . . ?
O3 C19 C18 123.7(12) . . ?
O4 C20 N5 119.4(13) . . ?
O4 C20 N6 126.9(13) . . ?
O1A N1A O2A 120.4(10) . . ?
O1A N1A O3A 120.5(10) . . ?
O2A N1A O3A 119.1(10) . . ?
C1B C2B O3B 132(4) . . ?
C4B O3B C2B 127(5) . . ?
C5B C4B O3B 131(4) . . ?
C1C C2C O3C 132(4) . . ?
C4C O3C C2C 152(6) . . ?
C5C C4C O3C 132(4) . . ?

loop_
_geom_bond_atom_site_label_1
_geom_bond_atom_site_label_2
_geom_bond_distance
_geom_bond_site_symmetry_2
_geom_bond_publ_flag
Ag N1 2.510(10) . y
Ag N2 2.471(10) . y
Ag S1 2.928(3) . y
Ag S2 2.568(4) . y
Ag S3 2.822(4) . y
Ag O1 2.600(8) . y
Ag O3 2.872(10) . y
N1 C1 1.446(16) . ?
N1 C10 1.491(16) . ?
N1 C18 1.440(17) . ?
N2 C2 1.488(16) . ?
N2 C3 1.462(15) . ?
N2 C11 1.479(16) . ?
N3 C12 1.376(17) . ?
N3 C13 1.414(17) . ?
N4 C13 1.353(16) . ?
N4 C14 1.470(17) . ?
N5 C19 1.364(17) . ?
N5 C20 1.431(17) . ?
N6 C20 1.344(18) . ?
N6 C21 1.469(19) . ?
O1 C12 1.195(15) . ?
O2 C13 1.229(16) . ?
O3 C19 1.216(16) . ?
O4 C20 1.221(17) . ?
S1 C4 1.788(14) . ?
S1 C5 1.834(13) . ?
S2 C6 1.808(13) . ?
S2 C7 1.820(16) . ?
S3 C8 1.812(14) . ?
S3 C9 1.818(15) . ?
C1 C2 1.528(16) . ?
C3 C4 1.538(17) . ?
C5 C6 1.533(18) . ?
C7 C8 1.56(2) . ?
C9 C10 1.536(19) . ?
C11 C12 1.513(18) . ?
C14 C17 1.51(2) . ?
C14 C15 1.53(2) . ?
C14 C16 1.55(2) . ?
C18 C19 1.520(19) . ?
C21 C24 1.52(3) . ?
C21 C22 1.55(3) . ?
C21 C23 1.56(3) . ?
N1A O3A 1.235(13) . ?
N1A O1A 1.256(13) . ?
N1A O2A 1.272(13) . ?
C1B C2B 1.28(6) . ?
C2B O3B 1.34(4) . ?
O3B C4B 1.34(4) . ?
C4B C5B 1.28(6) . ?
C1C C2C 1.28(6) . ?
C2C O3C 1.34(4) . ?
O3C C4C 1.34(4) . ?
C4C C5C 1.28(6) . ?

loop_
_geom_hbond_atom_site_label_D
_geom_hbond_atom_site_label_H
_geom_hbond_atom_site_label_A
_geom_hbond_distance_DH
_geom_hbond_distance_HA
_geom_hbond_distance_DA
_geom_hbond_angle_DHA
_geom_hbond_site_symmetry_A
N3 H3C O1A 0.88 2.09 2.926(14) 159.4 2_776
N4 H4B O1 0.88 2.03 2.677(14) 129.9 .
N5 H5C O2A 0.88 2.04 2.917(15) 171.8 1_545
N6 H6A O3 0.88 1.95 2.667(15) 137.5 .

loop_
_geom_torsion_atom_site_label_1
_geom_torsion_atom_site_label_2
_geom_torsion_atom_site_label_3
_geom_torsion_atom_site_label_4
_geom_torsion
_geom_torsion_site_symmetry_1
_geom_torsion_site_symmetry_2
_geom_torsion_site_symmetry_3
_geom_torsion_site_symmetry_4
_geom_torsion_publ_flag
N2 Ag N1 C18 113.9(8) . . . . ?
S2 Ag N1 C18 -86.3(8) . . . . ?
S3 Ag N1 C18 -149.6(7) . . . . ?
S1 Ag N1 C18 99.9(8) . . . . ?
N2 Ag N1 C1 -6.1(8) . . . . ?
S2 Ag N1 C1 153.8(7) . . . . ?
S3 Ag N1 C1 90.5(8) . . . . ?
S1 Ag N1 C1 -20.1(11) . . . . ?
N2 Ag N1 C10 -127.8(8) . . . . ?
S2 Ag N1 C10 32.0(9) . . . . ?
S3 Ag N1 C10 -31.3(7) . . . . ?
S1 Ag N1 C10 -141.8(6) . . . . ?
N1 Ag N2 C3 145.3(8) . . . . ?
S2 Ag N2 C3 -8.0(10) . . . . ?
S3 Ag N2 C3 70.3(7) . . . . ?
S1 Ag N2 C3 -42.7(7) . . . . ?
N1 Ag N2 C11 -91.1(8) . . . . ?
S2 Ag N2 C11 115.6(7) . . . . ?
S3 Ag N2 C11 -166.1(7) . . . . ?
S1 Ag N2 C11 80.9(7) . . . . ?
N1 Ag N2 C2 30.2(7) . . . . ?
S2 Ag N2 C2 -123.1(7) . . . . ?
S3 Ag N2 C2 -44.8(7) . . . . ?
S1 Ag N2 C2 -157.8(7) . . . . ?
N2 Ag S1 C4 16.5(5) . . . . ?
N1 Ag S1 C4 30.6(7) . . . . ?
S2 Ag S1 C4 -144.9(5) . . . . ?
S3 Ag S1 C4 -69.0(5) . . . . ?
N2 Ag S1 C5 120.3(6) . . . . ?
N1 Ag S1 C5 134.3(7) . . . . ?
S2 Ag S1 C5 -41.2(5) . . . . ?
S3 Ag S1 C5 34.8(5) . . . . ?
N2 Ag S2 C6 -19.6(7) . . . . ?
N1 Ag S2 C6 -162.3(6) . . . . ?
S3 Ag S2 C6 -101.0(5) . . . . ?
S1 Ag S2 C6 14.2(5) . . . . ?
N2 Ag S2 C7 85.4(7) . . . . ?
N1 Ag S2 C7 -57.3(6) . . . . ?
S3 Ag S2 C7 4.0(5) . . . . ?
S1 Ag S2 C7 119.2(5) . . . . ?
N2 Ag S3 C8 179.3(5) . . . . ?
N1 Ag S3 C8 106.3(5) . . . . ?
S2 Ag S3 C8 -33.5(5) . . . . ?
S1 Ag S3 C8 -107.8(5) . . . . ?
N2 Ag S3 C9 79.0(5) . . . . ?
N1 Ag S3 C9 5.9(5) . . . . ?
S2 Ag S3 C9 -133.9(5) . . . . ?
S1 Ag S3 C9 151.9(5) . . . . ?
C18 N1 C1 C2 -137.3(11) . . . . ?
C10 N1 C1 C2 100.0(13) . . . . y
Ag N1 C1 C2 -20.3(13) . . . . ?
C3 N2 C2 C1 -165.1(10) . . . . y
C11 N2 C2 C1 70.9(13) . . . . ?
Ag N2 C2 C1 -53.3(11) . . . . ?
N1 C1 C2 N2 53.6(15) . . . . y
C11 N2 C3 C4 -57.8(13) . . . . ?
C2 N2 C3 C4 178.4(10) . . . . y
Ag N2 C3 C4 68.1(10) . . . . ?
N2 C3 C4 S1 -52.5(14) . . . . y
C5 S1 C4 C3 -76.3(11) . . . . y
Ag S1 C4 C3 9.4(10) . . . . ?
C4 S1 C5 C6 165.1(9) . . . . y
Ag S1 C5 C6 71.2(8) . . . . ?
S1 C5 C6 S2 -75.3(11) . . . . ?
C7 S2 C6 C5 -81.5(11) . . . . y
Ag S2 C6 C5 23.9(11) . . . . ?
C6 S2 C7 C8 140.9(10) . . . . y
Ag S2 C7 C8 34.6(10) . . . . ?
S2 C7 C8 S3 -78.4(11) . . . . y
C9 S3 C8 C7 164.4(10) . . . . y
Ag S3 C8 C7 67.3(10) . . . . ?
C8 S3 C9 C10 -70.0(11) . . . . y
Ag S3 C9 C10 19.8(11) . . . . ?
C18 N1 C10 C9 172.4(11) . . . . ?
C1 N1 C10 C9 -63.9(14) . . . . y
Ag N1 C10 C9 56.1(12) . . . . ?
S3 C9 C10 N1 -53.3(15) . . . . ?
C3 N2 C11 C12 111.8(11) . . . . ?
C2 N2 C11 C12 -125.3(11) . . . . ?
Ag N2 C11 C12 -8.5(12) . . . . ?
C13 N3 C12 O1 14.1(19) . . . . ?
C13 N3 C12 C11 -167.5(11) . . . . ?
N2 C11 C12 O1 23.9(17) . . . . ?
N2 C11 C12 N3 -154.4(10) . . . . ?
C14 N4 C13 O2 -13(2) . . . . ?
C14 N4 C13 N3 166.9(11) . . . . ?
C12 N3 C13 O2 173.7(12) . . . . ?
C12 N3 C13 N4 -6.7(18) . . . . ?
C13 N4 C14 C17 -59.1(16) . . . . ?
C13 N4 C14 C15 -176.6(12) . . . . ?
C13 N4 C14 C16 64.7(17) . . . . ?
C1 N1 C18 C19 160.6(10) . . . . ?
C10 N1 C18 C19 -75.5(13) . . . . ?
Ag N1 C18 C19 42.3(11) . . . . ?
C20 N5 C19 O3 7(2) . . . . ?
C20 N5 C19 C18 -172.6(12) . . . . ?
N1 C18 C19 O3 11.5(18) . . . . ?
N1 C18 C19 N5 -169.1(10) . . . . ?
C21 N6 C20 O4 1(2) . . . . ?
C21 N6 C20 N5 179.5(14) . . . . ?
C19 N5 C20 O4 176.2(13) . . . . ?
C19 N5 C20 N6 -2.0(19) . . . . ?
C20 N6 C21 C24 -177.1(16) . . . . ?
C20 N6 C21 C22 -60(2) . . . . ?
C20 N6 C21 C23 61(2) . . . . ?
C1B C2B O3B C4B -163(7) . . . . ?
C2B O3B C4B C5B 92(10) . . . . ?
C1C C2C O3C C4C 120(12) . . . . ?
C2C O3C C4C C5C 126(13) . . . . ?
